data_7048501
loop_
_publ_author_name
'Marr, Andrew C.'
'Morgan, Patrick J.'
'Saunders, Graham C.'
'Thomas, Hayden P.'

_publ_section_title
;
 Conversion of haloform to carbonate by iridium N-heterocyclic carbene
 complexes and silver(i) oxide.
;
_journal_issue 6
_journal_name_full 'Dalton transactions (Cambridge, England : 2003)'
_journal_page_first 1947
_journal_page_last 1949
_journal_paper_doi 10.1039/c8dt04456b
_journal_volume 48
_journal_year 2019
_chemical_formula_moiety 'C22 H25 Cl F Ir N2 O3, 2(H2 O)'
_chemical_formula_sum 'C22 H29 Cl F Ir N2 O5'
_chemical_formula_weight 648.15
_chemical_name_systematic
'\h5-Pentamethylcyclopentadienyliridium(1-(2-chloro-6-fluorophenylmethyl)-3-methylimidazolin-2-ylidene) carbonate'
_space_group_crystal_system orthorhombic
_space_group_IT_number 60
_space_group_name_Hall '-P 2n 2ab'
_space_group_name_H-M_alt 'P b c n'
_symmetry_Int_Tables_number 60
_symmetry_space_group_name_Hall '-P 2n 2ab'
_symmetry_space_group_name_H-M 'P b c n'
_atom_sites_solution_primary iterative
_audit_creation_date 2017-12-06
_audit_creation_method
;
Olex2 1.2
(compiled 2017.08.10 svn.r3458 for OlexSys, GUI svn.r5381)
;
_audit_update_record
;
2018-08-31 deposited with the CCDC.
2019-01-08 downloaded from the CCDC.
;
_cell_angle_alpha 90
_cell_angle_beta 90
_cell_angle_gamma 90
_cell_formula_units_Z 8
_cell_length_a 24.4133(4)
_cell_length_b 15.2016(2)
_cell_length_c 12.9342(2)
_cell_measurement_reflns_used 7229
_cell_measurement_temperature 100.00(10)
_cell_measurement_theta_max 73.7410
_cell_measurement_theta_min 4.7680
_cell_volume 4800.16(13)
_computing_cell_refinement 'CrysAlisPro 1.171.38.46 (Rigaku OD, 2015)'
_computing_data_collection 'CrysAlisPro 1.171.38.46 (Rigaku OD, 2015)'
_computing_data_reduction 'CrysAlisPro 1.171.38.46 (Rigaku OD, 2015)'
_computing_molecular_graphics 'Olex2 (Dolomanov et al., 2009)'
_computing_publication_material 'Olex2 (Dolomanov et al., 2009)'
_computing_structure_refinement 'olex2.refine (Bourhis et al., 2015)'
_computing_structure_solution 'olex2.solve (Bourhis et al., 2015)'
_diffrn_ambient_environment N~2~
_diffrn_ambient_temperature 100.00(10)
_diffrn_detector 'CCD plate'
_diffrn_detector_area_resol_mean 10.7110
_diffrn_detector_type Atlas
_diffrn_measured_fraction_theta_full 0.9667
_diffrn_measured_fraction_theta_max 0.9648
_diffrn_measurement_details
;
List of Runs (angles in degrees, time in seconds):

  # Type    Start    End  Width  t~exp~   \w     \q     \k     \f   Frames
#--------------------------------------------------------------------------
  1  \w    -92.00  -5.00   1.00    4.75    --  -40.55 125.00   0.00   87
  2  \w    -71.00 -19.00   1.00    4.75    --  -40.55 -57.00-180.00   52
  3  \w   -106.00 -78.00   1.00    4.75    --  -40.55 -57.00-180.00   28
  4  \w     24.00  96.00   1.00   19.00    --  106.89 -94.00-180.00   72
  5  \w     78.00 156.00   1.00   19.00    --  106.89  61.00-120.00   78
  6  \w     80.00 158.00   1.00   19.00    --  106.89  30.00 150.00   78
  7  \w   -115.00 -16.00   1.00    4.75    --  -40.55 -38.00 -90.00   99
  8  \w    -34.00  65.00   1.00    4.75    --   40.55 -38.00 -90.00   99
  9  \w    -32.00  52.00   1.00    4.75    --   40.55 -57.00 150.00   84
 10  \w      0.00 121.00   1.00    4.75    --   40.55  19.00  90.00  121
;
_diffrn_measurement_device 'four-circle diffractometer'
_diffrn_measurement_device_type 'SuperNova, Single source at offset, Atlas'
_diffrn_measurement_method '\w scans'
_diffrn_orient_matrix_type 'CrysAlisPro convention (1999,Acta A55,543-557)'
_diffrn_orient_matrix_UB_11 -0.0207550000
_diffrn_orient_matrix_UB_12 0.0940045000
_diffrn_orient_matrix_UB_13 0.0211749000
_diffrn_orient_matrix_UB_21 -0.0153146000
_diffrn_orient_matrix_UB_22 -0.0268489000
_diffrn_orient_matrix_UB_23 0.1111330000
_diffrn_orient_matrix_UB_31 0.0575713000
_diffrn_orient_matrix_UB_32 0.0266946000
_diffrn_orient_matrix_UB_33 0.0373598000
_diffrn_radiation_monochromator mirror
_diffrn_radiation_probe x-ray
_diffrn_radiation_type 'Cu K\a'
_diffrn_radiation_wavelength 1.54184
_diffrn_reflns_av_R_equivalents 0.0504
_diffrn_reflns_av_unetI/netI 0.0360
_diffrn_reflns_limit_h_max 30
_diffrn_reflns_limit_h_min -28
_diffrn_reflns_limit_k_max 18
_diffrn_reflns_limit_k_min -17
_diffrn_reflns_limit_l_max 15
_diffrn_reflns_limit_l_min -15
_diffrn_reflns_number 18286
_diffrn_reflns_theta_full 73.9866
_diffrn_reflns_theta_max 73.99
_diffrn_reflns_theta_min 3.42
_diffrn_source 'micro-focus sealed X-ray tube'
_diffrn_source_type 'SuperNova (Cu) X-ray Source'
_exptl_absorpt_coefficient_mu 12.166
_exptl_absorpt_correction_T_max 1.000
_exptl_absorpt_correction_T_min 0.856
_exptl_absorpt_correction_type gaussian
_exptl_absorpt_process_details
;
CrysAlisPro 1.171.38.46 (Rigaku Oxford Diffraction, 2015)
Numerical absorption correction based on gaussian integration over
            a multifaceted crystal model
Empirical absorption correction using spherical harmonics,
 implemented in SCALE3 ABSPACK scaling algorithm.
;
_exptl_crystal_colour 'dark yellow'
_exptl_crystal_colour_modifier dark
_exptl_crystal_colour_primary yellow
_exptl_crystal_density_diffrn 1.7936
_exptl_crystal_description block
_exptl_crystal_F_000 2518.5397
_exptl_crystal_recrystallization_method 'Re-crystallisation from solvent: chloroform and pentane'
_exptl_crystal_size_max 0.097
_exptl_crystal_size_mid 0.051
_exptl_crystal_size_min 0.023
_refine_diff_density_max 2.3031
_refine_diff_density_min -1.4656
_refine_diff_density_rms 0.2035
_refine_ls_d_res_high 0.8020
_refine_ls_d_res_low 12.9044
_refine_ls_goodness_of_fit_ref 1.0599
_refine_ls_hydrogen_treatment constr
_refine_ls_matrix_type full
_refine_ls_number_constraints 43
_refine_ls_number_parameters 301
_refine_ls_number_reflns 4708
_refine_ls_number_restraints 0
_refine_ls_restrained_S_all 1.0599
_refine_ls_R_factor_all 0.0545
_refine_ls_R_factor_gt 0.0409
_refine_ls_shift/su_max 0.0000
_refine_ls_shift/su_mean 0.0000
_refine_ls_structure_factor_coef Fsqd
_refine_ls_weighting_details 'w=1/[\s^2^(Fo^2^)+(0.0720P)^2^+9.8380P] where P=(Fo^2^+2Fc^2^)/3'
_refine_ls_weighting_scheme calc
_refine_ls_wR_factor_gt 0.1101
_refine_ls_wR_factor_ref 0.1259
_reflns_Friedel_coverage 0.0
_reflns_limit_h_max 30
_reflns_limit_h_min 0
_reflns_limit_k_max 18
_reflns_limit_k_min 0
_reflns_limit_l_max 15
_reflns_limit_l_min 0
_reflns_number_gt 3682
_reflns_number_total 4708
_reflns_threshold_expression I>=2u(I)
_cod_data_source_file c8dt04456b2.cif
_cod_data_source_block Crystal201
_cod_depositor_comments 'Adding full bibliography for 7048501.cif.'
_cod_original_cell_volume 4800.18(13)
_cod_database_code 7048501
_chemical_oxdiff_formula C22H24IrCl2N2F1
_reflns_odcompleteness_completeness 99.48
_reflns_odcompleteness_iscentric 1
_reflns_odcompleteness_theta 66.97
_olex2_refinement_description
;
1. Fixed Uiso
 At 1.2 times of:
  All C(H) groups, All C(H,H) groups
 At 1.5 times of:
  All C(H,H,H) groups, All O(H,H) groups
2.a Free rotating group:
 O4(H4a,H4b), O5(H5a,H5b)
2.b Secondary CH2 refined with riding coordinates:
 C15(H15a,H15b)
2.c Aromatic/amide H refined with riding coordinates:
 C13(H13), C19(H19), C18(H18), C20(H20), C12(H12)
2.d Idealised Me refined as rotating group:
 C14(H14a,H14b,H14c), C8(H8a,H8b,H8c), C10(H10a,H10b,H10c), C9(H9a,H9b,H9c),
 C6(H6a,H6b,H6c), C7(H7a,H7b,H7c)
;
_olex2_submission_special_instructions 'No special instructions were received'
_oxdiff_exptl_absorpt_empirical_details
;
Empirical correction (ABSPACK) includes:
- Absorption correction using spherical harmonics
- Frame scaling
;
_oxdiff_exptl_absorpt_empirical_full_max 1.589
_oxdiff_exptl_absorpt_empirical_full_min 0.629

loop_
_space_group_symop_id
_space_group_symop_operation_xyz
1 x,y,z
2 x+1/2,-y+1/2,-z
3 -x,y,-z+1/2
4 -x+1/2,-y+1/2,z+1/2
5 -x,-y,-z
6 -x-1/2,y-1/2,z
7 x,-y,z-1/2
8 x-1/2,y-1/2,-z-1/2

loop_
_atom_site_label
_atom_site_type_symbol
_atom_site_fract_x
_atom_site_fract_y
_atom_site_fract_z
_atom_site_U_iso_or_equiv
_atom_site_adp_type
_atom_site_occupancy
_atom_site_refinement_flags_posn
Ir1 Ir 0.338902(10) 0.165901(15) 0.272474(19) 0.02526(12) Uani 1.000000 .
N1 N 0.4081(2) 0.3293(3) 0.3236(5) 0.0364(13) Uani 1.000000 .
N2 N 0.4501(2) 0.2103(3) 0.3665(4) 0.0338(12) Uani 1.000000 .
C11 C 0.4032(3) 0.2412(4) 0.3229(5) 0.0300(13) Uani 1.000000 .
C14 C 0.4648(3) 0.1181(4) 0.3814(5) 0.0362(15) Uani 1.000000 .
H14a H 0.4600(19) 0.1025(9) 0.4528(9) 0.054(2) Uiso 1.000000 GR
H14b H 0.4417(13) 0.0817(5) 0.339(3) 0.054(2) Uiso 1.000000 GR
H14c H 0.5024(6) 0.1093(8) 0.362(4) 0.054(2) Uiso 1.000000 GR
C15 C 0.3672(3) 0.3893(4) 0.2776(6) 0.0457(19) Uani 1.000000 .
H15a H 0.3638(3) 0.3767(4) 0.2043(6) 0.055(2) Uiso 1.000000 R
H15b H 0.3318(3) 0.3789(4) 0.3095(6) 0.055(2) Uiso 1.000000 R
O1 O 0.34489(16) 0.2357(3) 0.1300(3) 0.0267(9) Uani 1.000000 .
O3 O 0.40391(18) 0.1912(3) 0.0082(3) 0.0312(9) Uani 1.000000 .
O2 O 0.39387(17) 0.1163(2) 0.1583(3) 0.0272(9) Uani 1.000000 .
C1 C 0.3034(3) 0.1426(4) 0.4204(5) 0.0315(13) Uani 1.000000 .
C8 C 0.2134(3) 0.1638(5) 0.1848(6) 0.0427(17) Uani 1.000000 .
H8a H 0.1931(16) 0.215(2) 0.2039(17) 0.064(3) Uiso 1.000000 GR
H8b H 0.2348(3) 0.176(3) 0.1242(13) 0.064(3) Uiso 1.000000 GR
H8c H 0.1884(14) 0.1166(14) 0.171(3) 0.064(3) Uiso 1.000000 GR
C22 C 0.3826(3) 0.1812(4) 0.0927(5) 0.0280(12) Uani 1.000000 .
C4 C 0.2792(3) 0.0571(4) 0.2800(5) 0.0306(13) Uani 1.000000 .
C3 C 0.2508(3) 0.1380(5) 0.2721(5) 0.0330(14) Uani 1.000000 .
C10 C 0.3436(3) -0.0160(4) 0.4157(5) 0.0350(15) Uani 1.000000 .
H10a H 0.3590(16) -0.0494(18) 0.3598(5) 0.053(2) Uiso 1.000000 GR
H10b H 0.3725(12) 0.0052(4) 0.459(3) 0.053(2) Uiso 1.000000 GR
H10c H 0.3195(5) -0.0528(17) 0.455(3) 0.053(2) Uiso 1.000000 GR
C5 C 0.3123(3) 0.0600(4) 0.3732(5) 0.0296(13) Uani 1.000000 .
C2 C 0.2652(3) 0.1922(4) 0.3578(5) 0.0361(14) Uani 1.000000 .
C9 C 0.2777(3) -0.0171(4) 0.2043(5) 0.0382(15) Uani 1.000000 .
H9a H 0.272(2) 0.0059(5) 0.1359(7) 0.057(2) Uiso 1.000000 GR
H9b H 0.3117(8) -0.049(2) 0.207(3) 0.057(2) Uiso 1.000000 GR
H9c H 0.2481(13) -0.0560(18) 0.221(2) 0.057(2) Uiso 1.000000 GR
C6 C 0.3270(3) 0.1727(4) 0.5213(5) 0.0408(17) Uani 1.000000 .
H6a H 0.3571(13) 0.135(2) 0.5401(19) 0.061(3) Uiso 1.000000 GR
H6b H 0.3399(18) 0.2321(12) 0.5145(12) 0.061(3) Uiso 1.000000 GR
H6c H 0.2994(6) 0.170(3) 0.5739(10) 0.061(3) Uiso 1.000000 GR
C13 C 0.4830(3) 0.2798(4) 0.3967(6) 0.0421(16) Uani 1.000000 .
H13 H 0.5165(3) 0.2757(4) 0.4305(6) 0.051(2) Uiso 1.000000 R
Cl1 Cl 0.32719(11) 0.48648(17) 0.47083(19) 0.0712(6) Uani 1.000000 .
C19 C 0.4140(3) 0.6589(5) 0.3207(8) 0.056(2) Uani 1.000000 .
H19 H 0.4248(3) 0.7172(5) 0.3291(8) 0.067(3) Uiso 1.000000 R
C17 C 0.4147(3) 0.5291(5) 0.2216(6) 0.0451(18) Uani 1.000000 .
C16 C 0.3829(3) 0.4853(4) 0.2918(6) 0.0406(16) Uani 1.000000 .
C7 C 0.2391(3) 0.2785(4) 0.3868(6) 0.0476(19) Uani 1.000000 .
H7a H 0.2659(7) 0.3157(15) 0.419(4) 0.071(3) Uiso 1.000000 GR
H7b H 0.225(2) 0.3067(18) 0.3257(8) 0.071(3) Uiso 1.000000 GR
H7c H 0.2095(16) 0.2681(6) 0.434(4) 0.071(3) Uiso 1.000000 GR
C21 C 0.3665(3) 0.5331(5) 0.3791(6) 0.0447(17) Uani 1.000000 .
C18 C 0.4303(3) 0.6150(6) 0.2342(7) 0.055(2) Uani 1.000000 .
H18 H 0.4517(3) 0.6428(6) 0.1845(7) 0.066(3) Uiso 1.000000 R
C20 C 0.3820(3) 0.6203(5) 0.3970(7) 0.052(2) Uani 1.000000 .
H20 H 0.3715(3) 0.6506(5) 0.4563(7) 0.063(3) Uiso 1.000000 R
F1 F 0.43365(16) 0.4843(3) 0.1285(3) 0.0491(11) Uani 1.000000 .
C12 C 0.4575(3) 0.3540(5) 0.3684(6) 0.0465(18) Uani 1.000000 .
H12 H 0.4704(3) 0.4111(5) 0.3771(6) 0.056(2) Uiso 1.000000 R
O4 O 0.4230(2) -0.0619(3) 0.1763(4) 0.0429(11) Uani 1.000000 .
H4a H 0.4532(18) -0.073(4) 0.146(6) 0.0644(17) Uiso 1.000000 G
H4b H 0.420(3) -0.0064(8) 0.172(7) 0.0644(17) Uiso 1.000000 G
O5 O 0.5277(2) -0.1086(5) 0.1292(5) 0.0614(15) Uani 1.000000 .
H5a H 0.549(3) -0.120(7) 0.079(5) 0.092(2) Uiso 1.000000 G
H5b H 0.549(3) -0.093(7) 0.178(5) 0.092(2) Uiso 1.000000 G

loop_
_atom_site_aniso_label
_atom_site_aniso_U_11
_atom_site_aniso_U_22
_atom_site_aniso_U_33
_atom_site_aniso_U_12
_atom_site_aniso_U_13
_atom_site_aniso_U_23
Ir1 0.03170(18) 0.01861(17) 0.02546(18) 0.00377(9) -0.00099(10) 0.00107(9)
N1 0.037(3) 0.023(3) 0.049(3) 0.010(2) -0.015(3) -0.006(2)
N2 0.042(3) 0.022(2) 0.038(3) 0.006(2) -0.009(2) -0.006(2)
C11 0.038(3) 0.022(3) 0.030(3) 0.002(3) -0.006(3) -0.004(2)
C14 0.044(4) 0.025(3) 0.040(4) 0.011(3) -0.008(3) -0.002(3)
C15 0.052(4) 0.021(3) 0.065(5) 0.005(3) -0.026(4) 0.000(3)
O1 0.035(2) 0.023(2) 0.0216(19) 0.0009(17) 0.0015(16) 0.0062(17)
O3 0.037(2) 0.026(2) 0.030(2) -0.0048(18) -0.0005(19) 0.0009(18)
O2 0.035(2) 0.0193(19) 0.027(2) 0.0053(17) 0.0014(17) -0.0024(16)
C1 0.043(4) 0.026(3) 0.025(3) 0.003(3) 0.005(3) -0.001(2)
C8 0.035(3) 0.048(4) 0.045(4) 0.004(3) -0.004(3) 0.016(3)
C22 0.033(3) 0.024(3) 0.027(3) -0.007(2) -0.003(2) -0.005(2)
C4 0.033(3) 0.024(3) 0.035(3) -0.002(3) 0.005(3) 0.007(2)
C3 0.031(3) 0.033(3) 0.035(3) 0.003(3) -0.001(3) 0.011(3)
C10 0.044(4) 0.026(3) 0.035(3) 0.005(3) 0.003(3) -0.001(3)
C5 0.036(3) 0.021(3) 0.032(3) 0.003(3) 0.002(3) 0.007(2)
C2 0.036(3) 0.031(3) 0.041(3) 0.010(3) 0.014(3) 0.009(3)
C9 0.042(4) 0.035(4) 0.038(3) -0.006(3) 0.000(3) 0.001(3)
C6 0.069(5) 0.026(3) 0.026(3) 0.002(3) 0.004(3) -0.005(3)
C13 0.042(4) 0.031(3) 0.053(4) 0.008(3) -0.019(3) -0.008(3)
Cl1 0.0731(14) 0.0741(15) 0.0665(14) -0.0019(12) -0.0010(11) 0.0063(12)
C19 0.048(4) 0.030(4) 0.091(7) -0.004(3) -0.032(5) -0.006(4)
C17 0.035(4) 0.040(4) 0.059(5) 0.006(3) -0.011(3) -0.002(3)
C16 0.035(3) 0.024(3) 0.063(5) -0.000(3) -0.013(3) -0.006(3)
C7 0.054(4) 0.032(3) 0.057(5) 0.014(3) 0.011(4) 0.006(3)
C21 0.042(4) 0.036(4) 0.056(4) 0.010(3) -0.012(3) 0.002(3)
C18 0.042(4) 0.047(5) 0.076(6) -0.009(4) -0.014(4) 0.018(4)
C20 0.051(4) 0.029(3) 0.077(6) 0.012(3) -0.019(4) -0.016(4)
F1 0.048(2) 0.054(3) 0.045(2) 0.030(2) -0.0088(19) -0.018(2)
C12 0.048(4) 0.029(3) 0.062(5) 0.003(3) -0.019(4) -0.011(3)
O4 0.047(3) 0.028(2) 0.054(3) 0.004(2) -0.004(2) 0.001(2)
O5 0.050(3) 0.074(4) 0.060(3) 0.005(3) 0.004(3) -0.024(3)

loop_
_atom_type_symbol
_atom_type_scat_dispersion_real
_atom_type_scat_dispersion_imag
_atom_type_scat_Cromer_Mann_a1
_atom_type_scat_Cromer_Mann_a2
_atom_type_scat_Cromer_Mann_a3
_atom_type_scat_Cromer_Mann_a4
_atom_type_scat_Cromer_Mann_b1
_atom_type_scat_Cromer_Mann_b2
_atom_type_scat_Cromer_Mann_b3
_atom_type_scat_Cromer_Mann_b4
_atom_type_scat_Cromer_Mann_c
_atom_type_scat_source
_atom_type_scat_dispersion_source
C 0.01920 0.00962 2.31000 1.02000 1.58860 0.86500 20.84390 10.20750 0.56870 51.65120 0.215599998832 'International Tables Volume C Table 6.1.1.4 (pp. 500-502)' 'Henke, Gullikson and Davis, At. Data and Nucl. Data Tables, 1993, 54, 2'
Cl 0.36843 0.69943 11.46040 7.19640 6.25560 1.64550 0.01040 1.16620 18.51940 47.77840 -9.55739974976 'International Tables Volume C Table 6.1.1.4 (pp. 500-502)' 'Henke, Gullikson and Davis, At. Data and Nucl. Data Tables, 1993, 54, 2'
F 0.07537 0.05506 3.53920 2.64120 1.51700 1.02430 10.28250 4.29440 0.26150 26.14760 0.277599990368 'International Tables Volume C Table 6.1.1.4 (pp. 500-502)' 'Henke, Gullikson and Davis, At. Data and Nucl. Data Tables, 1993, 54, 2'
H 0.00000 0.00000 0.49300 0.32291 0.14019 0.04081 10.51090 26.12570 3.14236 57.79970 0.0030380000826 'International Tables Volume C Table 6.1.1.4 (pp. 500-502)' 'Henke, Gullikson and Davis, At. Data and Nucl. Data Tables, 1993, 54, 2'
Ir -4.39626 6.81616 27.30490 16.72960 15.61150 5.83377 1.59279 8.86553 0.41792 45.00110 11.4722003937 'International Tables Volume C Table 6.1.1.4 (pp. 500-502)' 'Henke, Gullikson and Davis, At. Data and Nucl. Data Tables, 1993, 54, 2'
O 0.05239 0.03377 3.04850 2.28680 1.54630 0.86700 13.27710 5.70110 0.32390 32.90890 0.250800013542 'International Tables Volume C Table 6.1.1.4 (pp. 500-502)' 'Henke, Gullikson and Davis, At. Data and Nucl. Data Tables, 1993, 54, 2'
N 0.03256 0.01839 12.21260 3.13220 2.01250 1.16630 0.00570 9.89330 28.99750 0.58260 -11.5290002823 'International Tables Volume C Table 6.1.1.4 (pp. 500-502)' 'Henke, Gullikson and Davis, At. Data and Nucl. Data Tables, 1993, 54, 2'

loop_
_exptl_crystal_face_index_h
_exptl_crystal_face_index_k
_exptl_crystal_face_index_l
_exptl_crystal_face_perp_dist
2 -9 3 0.0156
-3 -6 -7 0.0298
6 -6 6 0.0190
14 4 1 0.0109
8 8 -2 0.0163
-12 -7 1 0.0119
-14 -3 -3 0.0116
-15 3 2 0.0231

loop_
_geom_angle_atom_site_label_1
_geom_angle_atom_site_label_2
_geom_angle_atom_site_label_3
_geom_angle
O1 Ir1 C11 86.8(2)
O2 Ir1 C11 86.3(2)
O2 Ir1 O1 62.23(15)
C1 Ir1 C11 96.8(2)
C1 Ir1 O1 152.5(2)
C1 Ir1 O2 145.0(2)
C22 Ir1 C11 85.4(2)
C22 Ir1 O1 31.10(17)
C22 Ir1 O2 31.14(17)
C22 Ir1 C1 175.6(2)
C4 Ir1 C11 155.6(2)
C4 Ir1 O1 117.17(19)
C4 Ir1 O2 100.4(2)
C4 Ir1 C1 64.3(2)
C4 Ir1 C22 112.5(2)
C3 Ir1 C11 149.3(3)
C3 Ir1 O1 99.32(19)
C3 Ir1 O2 123.2(2)
C3 Ir1 C1 64.6(2)
C3 Ir1 C22 115.0(2)
C3 Ir1 C4 37.5(2)
C5 Ir1 C11 116.9(2)
C5 Ir1 O1 155.3(2)
C5 Ir1 O2 109.98(19)
C5 Ir1 C1 38.3(2)
C5 Ir1 C22 137.3(2)
C5 Ir1 C4 38.7(2)
C5 Ir1 C3 64.2(2)
C2 Ir1 C11 112.0(3)
C2 Ir1 O1 114.1(2)
C2 Ir1 O2 161.5(2)
C2 Ir1 C1 39.5(3)
C2 Ir1 C22 142.7(2)
C2 Ir1 C4 64.1(2)
C2 Ir1 C3 38.3(3)
C2 Ir1 C5 65.1(2)
C15 N1 C11 123.5(5)
C12 N1 C11 110.5(5)
C12 N1 C15 126.0(6)
C14 N2 C11 126.4(5)
C13 N2 C11 110.0(5)
C13 N2 C14 123.6(5)
N1 C11 Ir1 128.8(5)
N2 C11 Ir1 125.7(4)
N2 C11 N1 105.4(5)
C16 C15 N1 111.9(6)
C22 O1 Ir1 93.0(3)
C22 O2 Ir1 92.8(3)
C5 C1 Ir1 72.4(3)
C2 C1 Ir1 70.9(3)
C2 C1 C5 108.7(6)
C6 C1 Ir1 125.1(5)
C6 C1 C5 126.0(6)
C6 C1 C2 125.2(6)
O1 C22 Ir1 55.9(3)
O3 C22 Ir1 177.9(4)
O3 C22 O1 122.9(6)
O2 C22 Ir1 56.0(3)
O2 C22 O1 111.9(5)
O2 C22 O3 125.2(6)
C3 C4 Ir1 70.7(4)
C5 C4 Ir1 69.3(3)
C5 C4 C3 107.8(5)
C9 C4 Ir1 123.6(4)
C9 C4 C3 126.6(6)
C9 C4 C5 125.5(6)
C8 C3 Ir1 123.1(5)
C4 C3 Ir1 71.8(4)
C4 C3 C8 125.3(6)
C2 C3 Ir1 69.2(4)
C2 C3 C8 125.6(6)
C2 C3 C4 109.0(6)
C1 C5 Ir1 69.3(3)
C4 C5 Ir1 72.0(3)
C4 C5 C1 107.4(5)
C10 C5 Ir1 130.0(4)
C10 C5 C1 127.5(6)
C10 C5 C4 124.6(6)
C1 C2 Ir1 69.5(3)
C3 C2 Ir1 72.5(4)
C3 C2 C1 107.0(5)
C7 C2 Ir1 130.0(5)
C7 C2 C1 126.0(7)
C7 C2 C3 126.4(6)
C12 C13 N2 107.3(6)
C20 C19 C18 122.7(7)
C18 C17 C16 122.9(8)
F1 C17 C16 120.1(6)
F1 C17 C18 117.1(7)
C17 C16 C15 122.0(7)
C21 C16 C15 121.6(7)
C21 C16 C17 116.4(6)
C16 C21 Cl1 120.9(6)
C20 C21 Cl1 115.9(7)
C20 C21 C16 123.2(8)
C17 C18 C19 118.9(8)
C21 C20 C19 115.8(8)
C13 C12 N1 106.8(6)

loop_
_geom_bond_atom_site_label_1
_geom_bond_atom_site_label_2
_geom_bond_distance
Ir1 C11 2.049(6)
Ir1 O1 2.131(4)
Ir1 O2 2.133(4)
Ir1 C1 2.130(6)
Ir1 C22 2.569(6)
Ir1 C4 2.206(6)
Ir1 C3 2.192(7)
Ir1 C5 2.170(6)
Ir1 C2 2.149(6)
N1 C11 1.344(7)
N1 C15 1.478(8)
N1 C12 1.390(9)
N2 C11 1.360(8)
N2 C14 1.460(8)
N2 C13 1.383(8)
C15 C16 1.521(9)
O1 C22 1.329(7)
O3 C22 1.220(7)
O2 C22 1.330(7)
C1 C5 1.412(8)
C1 C2 1.447(9)
C1 C6 1.498(9)
C8 C3 1.505(9)
C4 C3 1.414(9)
C4 C5 1.451(9)
C4 C9 1.494(9)
C3 C2 1.424(10)
C10 C5 1.491(8)
C2 C7 1.506(9)
C13 C12 1.339(10)
Cl1 C21 1.682(8)
C19 C18 1.363(13)
C19 C20 1.389(13)
C17 C16 1.367(11)
C17 C18 1.370(11)
C17 F1 1.460(8)
C16 C21 1.401(10)
C21 C20 1.398(10)

loop_
_exptl_oxdiff_crystal_face_indexfrac_h
_exptl_oxdiff_crystal_face_indexfrac_k
_exptl_oxdiff_crystal_face_indexfrac_l
_exptl_oxdiff_crystal_face_x
_exptl_oxdiff_crystal_face_y
_exptl_oxdiff_crystal_face_z
2.2968 -9.1952 2.7912 -0.8530 0.5219 -0.0090
-2.7740 -5.8130 -6.6184 -0.6290 -0.5370 -0.5621
5.9050 -6.3510 5.6080 -0.6008 0.7033 0.3799
13.9476 4.3934 1.3922 0.1530 -0.1768 0.9723
8.3490 7.9079 -2.3926 0.5194 -0.6061 0.6024
-11.6996 -6.6216 0.6269 -0.3664 0.4266 -0.8269
-14.4006 -2.6575 -2.6754 -0.0076 -0.0054 -1.0000
-14.8216 2.9035 1.6641 0.6158 0.3340 -0.7136
